data_7131169
loop_
_publ_author_name
'Pearce, Kyle G.'
'Hill, Michael S.'
'Mahon, Mary F.'

_publ_section_title
;
 Beryllium-centred C-H activation of benzene.
;
_journal_issue 11
_journal_name_full 'Chemical communications (Cambridge, England)'
_journal_page_first 1453
_journal_page_last 1456
_journal_paper_doi 10.1039/d2cc06702a
_journal_volume 59
_journal_year 2023
_chemical_formula_moiety 'C36 H55 Be N2 Na Si2'
_chemical_formula_sum 'C36 H55 Be N2 Na Si2'
_chemical_formula_weight 604.00
_space_group_crystal_system orthorhombic
_space_group_IT_number 29
_space_group_name_Hall 'P 2c -2ac'
_space_group_name_H-M_alt 'P c a 21'
_atom_sites_solution_hydrogens geom
_atom_sites_solution_primary dual
_audit_creation_date 2022-09-08
_audit_creation_method
;
Olex2 1.5
(compiled 2022.04.07 svn.rca3783a0 for OlexSys, GUI svn.r6498)
;
_audit_update_record
;
2022-09-08 deposited with the CCDC.	2023-01-06 downloaded from the CCDC.
;
_cell_angle_alpha 90
_cell_angle_beta 90
_cell_angle_gamma 90
_cell_formula_units_Z 4
_cell_length_a 18.5743(4)
_cell_length_b 11.9001(3)
_cell_length_c 16.6826(4)
_cell_measurement_reflns_used 8508
_cell_measurement_temperature 150.01(10)
_cell_measurement_theta_max 72.3590
_cell_measurement_theta_min 4.3990
_cell_volume 3687.46(15)
_computing_cell_refinement 'CrysAlisPro 1.171.39.46 (Rigaku OD, 2018)'
_computing_data_collection 'CrysAlisPro 1.171.39.46 (Rigaku OD, 2018)'
_computing_data_reduction 'CrysAlisPro 1.171.39.46 (Rigaku OD, 2018)'
_computing_molecular_graphics 'Olex2 1.5 (Dolomanov et al., 2009)'
_computing_publication_material 'Olex2 1.5 (Dolomanov et al., 2009)'
_computing_structure_refinement 'SHELXL 2014/3 (Sheldrick, 2015)'
_computing_structure_solution 'SHELXT 2018/2 (Sheldrick, 2018)'
_diffrn_ambient_temperature 150.15
_diffrn_detector_area_resol_mean 8.1150
_diffrn_detector_type EosS2
_diffrn_measured_fraction_theta_full 1.000
_diffrn_measured_fraction_theta_max 0.999
_diffrn_measurement_device 'four-circle diffractometer'
_diffrn_measurement_device_type 'SuperNova, Dual, Cu at home/near, EosS2'
_diffrn_measurement_method '\w scans'
_diffrn_radiation_type CuK\a
_diffrn_radiation_wavelength 1.54184
_diffrn_reflns_av_R_equivalents 0.0574
_diffrn_reflns_av_unetI/netI 0.0409
_diffrn_reflns_Laue_measured_fraction_full 1.000
_diffrn_reflns_Laue_measured_fraction_max 0.999
_diffrn_reflns_limit_h_max 22
_diffrn_reflns_limit_h_min -22
_diffrn_reflns_limit_k_max 13
_diffrn_reflns_limit_k_min -14
_diffrn_reflns_limit_l_max 20
_diffrn_reflns_limit_l_min -16
_diffrn_reflns_number 36978
_diffrn_reflns_point_group_measured_fraction_full 1.000
_diffrn_reflns_point_group_measured_fraction_max 0.999
_diffrn_reflns_theta_full 67.684
_diffrn_reflns_theta_max 72.649
_diffrn_reflns_theta_min 3.714
_exptl_absorpt_coefficient_mu 1.162
_exptl_absorpt_correction_T_max 1.00000
_exptl_absorpt_correction_T_min 0.93119
_exptl_absorpt_correction_type multi-scan
_exptl_absorpt_process_details
;
CrysAlisPro 1.171.39.46 (Rigaku Oxford Diffraction, 2018)
Empirical absorption correction using spherical harmonics,
 implemented in SCALE3 ABSPACK scaling algorithm.
;
_exptl_crystal_colour colourless
_exptl_crystal_colour_primary colourless
_exptl_crystal_density_diffrn 1.088
_exptl_crystal_description block
_exptl_crystal_F_000 1312
_exptl_crystal_size_max 0.095
_exptl_crystal_size_mid 0.069
_exptl_crystal_size_min 0.056
_refine_diff_density_max 0.191
_refine_diff_density_min -0.150
_refine_diff_density_rms 0.035
_refine_ls_abs_structure_details
;
 Refined as an inversion twin.
;
_refine_ls_abs_structure_Flack 0.48(3)
_refine_ls_extinction_method none
_refine_ls_goodness_of_fit_ref 1.036
_refine_ls_hydrogen_treatment constr
_refine_ls_matrix_type full
_refine_ls_number_parameters 392
_refine_ls_number_reflns 6374
_refine_ls_number_restraints 1
_refine_ls_restrained_S_all 1.036
_refine_ls_R_factor_all 0.0448
_refine_ls_R_factor_gt 0.0375
_refine_ls_shift/su_max 0.006
_refine_ls_shift/su_mean 0.000
_refine_ls_structure_factor_coef Fsqd
_refine_ls_weighting_details 'w=1/[\s^2^(Fo^2^)+(0.0517P)^2^+0.0589P] where P=(Fo^2^+2Fc^2^)/3'
_refine_ls_weighting_scheme calc
_refine_ls_wR_factor_gt 0.0867
_refine_ls_wR_factor_ref 0.0909
_reflns_Friedel_coverage 0.928
_reflns_Friedel_fraction_full 1.000
_reflns_Friedel_fraction_max 0.999
_reflns_number_gt 5749
_reflns_number_total 6374
_reflns_threshold_expression 'I > 2\s(I)'
_cod_data_source_file d2cc06702a2.cif
_cod_data_source_block s22msh75
_cod_depositor_comments 'Adding full bibliography for 7131166--7131169.cif.'
_cod_database_code 7131169
_shelxl_version_number 2014-3
_shelx_space_group_comment
;
The symmetry employed for this shelxl refinement is uniquely defined
by the following loop, which should always be used as a source of
symmetry information in preference to the above space-group names.
They are only intended as comments.
;
_olex2_refinement_description
;
1. Twinned data refinement
 Scales: 0.52(3)
 0.48(3)
2. Fixed Uiso
 At 1.2 times of:
  All C(H) groups, All C(H,H) groups
 At 1.5 times of:
  All C(H,H,H) groups
3.a Ternary CH refined with riding coordinates:
 C11(H11), C14(H14), C25(H25), C28(H28)
3.b Secondary CH2 refined with riding coordinates:
 C1(H1A,H1B), C2(H2A,H2B)
3.c Aromatic/amide H refined with riding coordinates:
 C7(H7), C8(H8), C9(H9), C21(H21), C22(H22), C23(H23), C32(H32), C33(H33),
 C34(H34), C35(H35), C36(H36)
3.d Idealised Me refined as rotating group:
 C3(H3A,H3B,H3C), C4(H4A,H4B,H4C), C12(H12A,H12B,H12C), C13(H13A,H13B,H13C),
 C15(H15A,H15B,H15C), C16(H16A,H16B,H16C), C17(H17A,H17B,H17C), C18(H18A,H18B,
 H18C), C26(H26A,H26B,H26C), C27(H27A,H27B,H27C), C29(H29A,H29B,H29C), C30(H30A,
 H30B,H30C)
;

loop_
_space_group_symop_operation_xyz
'x, y, z'
'-x, -y, z+1/2'
'x+1/2, -y, z'
'-x+1/2, y, z+1/2'

loop_
_atom_site_label
_atom_site_type_symbol
_atom_site_fract_x
_atom_site_fract_y
_atom_site_fract_z
_atom_site_U_iso_or_equiv
_atom_site_adp_type
_atom_site_occupancy
_atom_site_site_symmetry_order
_atom_site_calc_flag
_atom_site_refinement_flags_posn
_atom_site_refinement_flags_adp
_atom_site_refinement_flags_occupancy
_atom_site_disorder_assembly
_atom_site_disorder_group
Si1 Si 0.50346(4) 0.98407(5) 0.51594(5) 0.02595(15) Uani 1 1 d . . . . .
Si2 Si 0.36168(4) 0.78529(6) 0.60054(5) 0.02650(15) Uani 1 1 d . . . . .
Na1 Na 0.68916(6) 0.62450(10) 0.47197(9) 0.0408(3) Uani 1 1 d . . . . .
N1 N 0.53791(11) 0.84824(16) 0.51215(14) 0.0223(4) Uani 1 1 d . . . . .
N2 N 0.40734(12) 0.71628(17) 0.52550(14) 0.0241(4) Uani 1 1 d . . . . .
C1 C 0.43858(16) 1.0017(2) 0.6008(2) 0.0340(6) Uani 1 1 d . . . . .
H1A H 0.4620 0.9740 0.6503 0.041 Uiso 1 1 calc R U . . .
H1B H 0.4296 1.0831 0.6080 0.041 Uiso 1 1 calc R U . . .
C2 C 0.36522(16) 0.9422(2) 0.5925(2) 0.0339(6) Uani 1 1 d . . . . .
H2A H 0.3448 0.9632 0.5398 0.041 Uiso 1 1 calc R U . . .
H2B H 0.3328 0.9734 0.6340 0.041 Uiso 1 1 calc R U . . .
C3 C 0.45358(18) 1.0309(3) 0.4236(2) 0.0385(7) Uani 1 1 d . . . . .
H3A H 0.4076 0.9907 0.4201 0.058 Uiso 1 1 calc R U . . .
H3B H 0.4826 1.0144 0.3760 0.058 Uiso 1 1 calc R U . . .
H3C H 0.4445 1.1119 0.4266 0.058 Uiso 1 1 calc R U . . .
C4 C 0.57712(18) 1.0911(2) 0.5310(2) 0.0400(8) Uani 1 1 d . . . . .
H4A H 0.6165 1.0761 0.4933 0.060 Uiso 1 1 calc R U . . .
H4B H 0.5953 1.0861 0.5860 0.060 Uiso 1 1 calc R U . . .
H4C H 0.5579 1.1666 0.5214 0.060 Uiso 1 1 calc R U . . .
C5 C 0.61430(13) 0.8395(2) 0.50719(17) 0.0231(5) Uani 1 1 d . . . . .
C6 C 0.65030(15) 0.8498(2) 0.43319(18) 0.0274(6) Uani 1 1 d . . . . .
C7 C 0.72598(16) 0.8479(2) 0.4315(2) 0.0322(6) Uani 1 1 d . . . . .
H7 H 0.7502 0.8557 0.3816 0.039 Uiso 1 1 calc R U . . .
C8 C 0.76591(15) 0.8348(2) 0.5007(2) 0.0341(7) Uani 1 1 d . . . . .
H8 H 0.8170 0.8361 0.4987 0.041 Uiso 1 1 calc R U . . .
C9 C 0.73088(15) 0.8197(2) 0.5726(2) 0.0330(6) Uani 1 1 d . . . . .
H9 H 0.7584 0.8085 0.6199 0.040 Uiso 1 1 calc R U . . .
C10 C 0.65534(15) 0.8207(2) 0.57783(18) 0.0280(6) Uani 1 1 d . . . . .
C11 C 0.62027(19) 0.8064(3) 0.65905(19) 0.0394(7) Uani 1 1 d . . . . .
H11 H 0.5687 0.7857 0.6499 0.047 Uiso 1 1 calc R U . . .
C12 C 0.6543(2) 0.7140(4) 0.7110(2) 0.0534(10) Uani 1 1 d . . . . .
H12A H 0.7017 0.7389 0.7298 0.080 Uiso 1 1 calc R U . . .
H12B H 0.6598 0.6453 0.6791 0.080 Uiso 1 1 calc R U . . .
H12C H 0.6232 0.6987 0.7572 0.080 Uiso 1 1 calc R U . . .
C13 C 0.6215(3) 0.9154(4) 0.7063(3) 0.0688(13) Uani 1 1 d . . . . .
H13A H 0.5939 0.9728 0.6776 0.103 Uiso 1 1 calc R U . . .
H13B H 0.6714 0.9408 0.7127 0.103 Uiso 1 1 calc R U . . .
H13C H 0.6001 0.9030 0.7593 0.103 Uiso 1 1 calc R U . . .
C14 C 0.61034(17) 0.8663(3) 0.35499(18) 0.0332(6) Uani 1 1 d . . . . .
H14 H 0.5577 0.8588 0.3663 0.040 Uiso 1 1 calc R U . . .
C15 C 0.6301(2) 0.7792(3) 0.2913(2) 0.0502(9) Uani 1 1 d . . . . .
H15A H 0.6223 0.7035 0.3128 0.075 Uiso 1 1 calc R U . . .
H15B H 0.6808 0.7880 0.2764 0.075 Uiso 1 1 calc R U . . .
H15C H 0.5998 0.7901 0.2438 0.075 Uiso 1 1 calc R U . . .
C16 C 0.6233(2) 0.9848(3) 0.3212(2) 0.0502(9) Uani 1 1 d . . . . .
H16A H 0.6731 0.9910 0.3025 0.075 Uiso 1 1 calc R U . . .
H16B H 0.6146 1.0406 0.3633 0.075 Uiso 1 1 calc R U . . .
H16C H 0.5904 0.9983 0.2763 0.075 Uiso 1 1 calc R U . . .
C17 C 0.3985(2) 0.7499(3) 0.7030(2) 0.0390(7) Uani 1 1 d . . . . .
H17A H 0.4493 0.7717 0.7058 0.059 Uiso 1 1 calc R U . . .
H17B H 0.3941 0.6689 0.7123 0.059 Uiso 1 1 calc R U . . .
H17C H 0.3712 0.7908 0.7439 0.059 Uiso 1 1 calc R U . . .
C18 C 0.26285(16) 0.7528(3) 0.5968(2) 0.0413(7) Uani 1 1 d . . . . .
H18A H 0.2560 0.6724 0.5864 0.062 Uiso 1 1 calc R U . . .
H18B H 0.2403 0.7964 0.5538 0.062 Uiso 1 1 calc R U . . .
H18C H 0.2406 0.7725 0.6481 0.062 Uiso 1 1 calc R U . . .
C19 C 0.37264(13) 0.6307(2) 0.48023(19) 0.0266(5) Uani 1 1 d . . . . .
C20 C 0.36548(14) 0.5191(2) 0.5086(2) 0.0334(6) Uani 1 1 d . . . . .
C21 C 0.33297(17) 0.4387(3) 0.4591(2) 0.0404(8) Uani 1 1 d . . . . .
H21 H 0.3292 0.3635 0.4778 0.048 Uiso 1 1 calc R U . . .
C22 C 0.30642(19) 0.4647(3) 0.3847(2) 0.0484(9) Uani 1 1 d . . . . .
H22 H 0.2835 0.4087 0.3532 0.058 Uiso 1 1 calc R U . . .
C23 C 0.31334(19) 0.5730(3) 0.3561(2) 0.0461(8) Uani 1 1 d . . . . .
H23 H 0.2950 0.5915 0.3046 0.055 Uiso 1 1 calc R U . . .
C24 C 0.34715(17) 0.6553(3) 0.40233(19) 0.0354(7) Uani 1 1 d . . . . .
C25 C 0.39376(18) 0.4823(2) 0.5894(2) 0.0412(8) Uani 1 1 d . . . . .
H25 H 0.4268 0.5424 0.6095 0.049 Uiso 1 1 calc R U . . .
C26 C 0.3331(2) 0.4679(3) 0.6513(3) 0.0511(9) Uani 1 1 d . . . . .
H26A H 0.3003 0.4085 0.6335 0.077 Uiso 1 1 calc R U . . .
H26B H 0.3066 0.5387 0.6566 0.077 Uiso 1 1 calc R U . . .
H26C H 0.3539 0.4474 0.7033 0.077 Uiso 1 1 calc R U . . .
C27 C 0.4368(2) 0.3725(3) 0.5849(3) 0.0570(11) Uani 1 1 d . . . . .
H27A H 0.4703 0.3759 0.5395 0.085 Uiso 1 1 calc R U . . .
H27B H 0.4037 0.3092 0.5775 0.085 Uiso 1 1 calc R U . . .
H27C H 0.4640 0.3622 0.6347 0.085 Uiso 1 1 calc R U . . .
C28 C 0.3575(2) 0.7716(3) 0.3657(2) 0.0455(8) Uani 1 1 d . . . . .
H28 H 0.3858 0.8173 0.4048 0.055 Uiso 1 1 calc R U . . .
C29 C 0.4007(3) 0.7667(4) 0.2880(3) 0.0654(12) Uani 1 1 d . . . . .
H29A H 0.3727 0.7271 0.2469 0.098 Uiso 1 1 calc R U . . .
H29B H 0.4459 0.7265 0.2974 0.098 Uiso 1 1 calc R U . . .
H29C H 0.4111 0.8432 0.2697 0.098 Uiso 1 1 calc R U . . .
C30 C 0.2861(3) 0.8317(4) 0.3522(3) 0.0693(13) Uani 1 1 d . . . . .
H30A H 0.2609 0.8400 0.4035 0.104 Uiso 1 1 calc R U . . .
H30B H 0.2563 0.7878 0.3153 0.104 Uiso 1 1 calc R U . . .
H30C H 0.2951 0.9062 0.3292 0.104 Uiso 1 1 calc R U . . .
C31 C 0.54223(14) 0.6046(2) 0.4878(2) 0.0301(6) Uani 1 1 d . . . . .
C32 C 0.57473(16) 0.5468(3) 0.5516(2) 0.0377(7) Uani 1 1 d . . . . .
H32 H 0.5685 0.5760 0.6042 0.045 Uiso 1 1 calc R U . . .
C33 C 0.61560(19) 0.4491(3) 0.5428(3) 0.0500(10) Uani 1 1 d . . . . .
H33 H 0.6369 0.4143 0.5882 0.060 Uiso 1 1 calc R U . . .
C34 C 0.6247(2) 0.4039(3) 0.4676(3) 0.0551(11) Uani 1 1 d . . . . .
H34 H 0.6533 0.3384 0.4603 0.066 Uiso 1 1 calc R U . . .
C35 C 0.5921(2) 0.4545(4) 0.4029(3) 0.0579(10) Uani 1 1 d . . . . .
H35 H 0.5974 0.4229 0.3509 0.069 Uiso 1 1 calc R U . . .
C36 C 0.55109(19) 0.5523(3) 0.4133(2) 0.0430(8) Uani 1 1 d . . . . .
H36 H 0.5283 0.5846 0.3678 0.052 Uiso 1 1 calc R U . . .
Be1 Be 0.49341(17) 0.7301(3) 0.5080(2) 0.0234(6) Uani 1 1 d . . . . .

loop_
_atom_site_aniso_label
_atom_site_aniso_U_11
_atom_site_aniso_U_22
_atom_site_aniso_U_33
_atom_site_aniso_U_23
_atom_site_aniso_U_13
_atom_site_aniso_U_12
Si1 0.0293(3) 0.0191(3) 0.0295(3) 0.0010(3) 0.0017(3) 0.0006(3)
Si2 0.0249(3) 0.0260(3) 0.0286(3) 0.0005(3) 0.0035(3) 0.0009(3)
Na1 0.0299(6) 0.0304(6) 0.0621(8) 0.0004(6) 0.0079(6) -0.0008(5)
N1 0.0224(10) 0.0210(10) 0.0236(10) -0.0001(9) -0.0001(9) 0.0000(8)
N2 0.0214(10) 0.0218(10) 0.0293(12) 0.0004(9) -0.0004(9) 0.0000(8)
C1 0.0392(15) 0.0227(12) 0.0399(16) -0.0049(13) 0.0099(14) 0.0032(11)
C2 0.0321(13) 0.0293(13) 0.0404(17) -0.0008(13) 0.0074(13) 0.0081(11)
C3 0.0439(17) 0.0336(16) 0.0379(17) 0.0119(13) -0.0006(14) 0.0063(13)
C4 0.0415(17) 0.0239(14) 0.055(2) -0.0017(13) 0.0021(14) -0.0086(12)
C5 0.0244(11) 0.0175(10) 0.0275(13) -0.0027(10) -0.0007(11) -0.0010(9)
C6 0.0288(13) 0.0208(12) 0.0325(15) 0.0008(10) 0.0033(11) -0.0025(10)
C7 0.0287(14) 0.0250(14) 0.0430(17) 0.0007(12) 0.0094(12) -0.0025(11)
C8 0.0227(12) 0.0239(13) 0.056(2) -0.0031(12) 0.0016(12) -0.0025(10)
C9 0.0277(14) 0.0280(13) 0.0432(17) -0.0055(12) -0.0108(12) 0.0000(11)
C10 0.0288(14) 0.0238(12) 0.0314(15) -0.0044(10) -0.0023(11) 0.0010(10)
C11 0.0374(16) 0.055(2) 0.0257(15) -0.0011(14) -0.0055(12) 0.0051(14)
C12 0.049(2) 0.072(3) 0.0399(19) 0.0166(18) -0.0082(16) -0.0041(19)
C13 0.094(4) 0.076(3) 0.037(2) -0.018(2) 0.000(2) 0.023(3)
C14 0.0369(15) 0.0365(15) 0.0261(15) 0.0020(12) 0.0046(12) -0.0007(12)
C15 0.057(2) 0.060(2) 0.0337(17) -0.0117(16) 0.0042(16) 0.0008(18)
C16 0.065(2) 0.048(2) 0.0373(19) 0.0165(15) -0.0029(17) -0.0058(17)
C17 0.0488(19) 0.0394(17) 0.0289(15) 0.0022(13) 0.0027(14) -0.0017(14)
C18 0.0251(13) 0.0472(17) 0.0515(19) -0.0010(17) 0.0060(15) -0.0020(12)
C19 0.0184(11) 0.0270(13) 0.0343(14) -0.0032(12) 0.0046(11) -0.0006(9)
C20 0.0240(12) 0.0278(13) 0.0485(18) -0.0030(13) 0.0085(14) -0.0019(10)
C21 0.0317(14) 0.0298(15) 0.060(2) -0.0087(14) 0.0123(14) -0.0065(12)
C22 0.0385(17) 0.052(2) 0.054(2) -0.0279(17) 0.0120(16) -0.0174(15)
C23 0.0422(18) 0.058(2) 0.0378(18) -0.0126(16) -0.0014(14) -0.0120(16)
C24 0.0331(15) 0.0391(16) 0.0340(16) -0.0033(13) -0.0021(12) -0.0057(12)
C25 0.0378(15) 0.0257(14) 0.060(2) 0.0115(14) 0.0005(15) -0.0045(12)
C26 0.053(2) 0.045(2) 0.055(2) 0.0146(17) 0.0052(18) -0.0062(16)
C27 0.0420(18) 0.0310(16) 0.098(4) 0.0177(19) -0.001(2) -0.0009(14)
C28 0.054(2) 0.0443(19) 0.0386(18) 0.0092(14) -0.0178(16) -0.0055(15)
C29 0.057(2) 0.073(3) 0.066(3) 0.026(2) 0.000(2) -0.001(2)
C30 0.077(3) 0.062(3) 0.069(3) 0.015(2) 0.002(3) 0.016(2)
C31 0.0216(12) 0.0230(12) 0.0456(17) -0.0034(11) 0.0023(11) -0.0024(10)
C32 0.0285(14) 0.0335(15) 0.0512(19) 0.0049(13) 0.0025(13) 0.0009(12)
C33 0.0352(16) 0.0376(17) 0.077(3) 0.0177(17) 0.0059(16) 0.0065(14)
C34 0.0423(19) 0.0271(16) 0.096(3) -0.0031(19) 0.013(2) 0.0077(13)
C35 0.055(2) 0.046(2) 0.072(3) -0.0244(19) 0.008(2) 0.0024(18)
C36 0.0427(17) 0.0400(18) 0.046(2) -0.0092(15) 0.0014(15) 0.0025(14)
Be1 0.0230(14) 0.0208(14) 0.0265(17) -0.0004(13) -0.0007(13) 0.0009(12)

loop_
_atom_type_symbol
_atom_type_description
_atom_type_scat_dispersion_real
_atom_type_scat_dispersion_imag
_atom_type_scat_source
C C 0.0181 0.0091 'International Tables Vol C Tables 4.2.6.8 and 6.1.1.4'
H H 0.0000 0.0000 'International Tables Vol C Tables 4.2.6.8 and 6.1.1.4'
Be Be 0.0038 0.0014 'International Tables Vol C Tables 4.2.6.8 and 6.1.1.4'
N N 0.0311 0.0180 'International Tables Vol C Tables 4.2.6.8 and 6.1.1.4'
Na Na 0.1353 0.1239 'International Tables Vol C Tables 4.2.6.8 and 6.1.1.4'
Si Si 0.2541 0.3302 'International Tables Vol C Tables 4.2.6.8 and 6.1.1.4'

loop_
_geom_angle_atom_site_label_1
_geom_angle_atom_site_label_2
_geom_angle_atom_site_label_3
_geom_angle
_geom_angle_site_symmetry_1
_geom_angle_site_symmetry_3
_geom_angle_publ_flag
N1 Si1 C1 111.64(12) . . ?
N1 Si1 C3 115.24(14) . . ?
N1 Si1 C4 111.43(13) . . ?
C1 Si1 C3 105.61(15) . . ?
C1 Si1 C4 106.91(15) . . ?
C3 Si1 C4 105.44(16) . . ?
N2 Si2 C2 113.97(13) . . ?
N2 Si2 C17 111.93(14) . . ?
N2 Si2 C18 111.05(14) . . ?
C2 Si2 C17 105.93(16) . . ?
C2 Si2 C18 103.73(14) . . ?
C18 Si2 C17 109.80(17) . . ?
C6 Na1 C8 49.82(8) . . ?
C6 Na1 C9 57.22(9) . . ?
C6 Na1 C34 138.14(11) . . ?
C6 Na1 C35 113.73(12) . . ?
C6 Na1 C36 88.73(10) . . ?
C7 Na1 C6 28.67(8) . . ?
C7 Na1 C8 27.75(9) . . ?
C7 Na1 C9 48.42(10) . . ?
C7 Na1 C34 161.74(13) . . ?
C7 Na1 C35 134.49(13) . . ?
C7 Na1 C36 114.53(11) . . ?
C8 Na1 C9 27.03(9) . . ?
C8 Na1 C35 162.19(13) . . ?
C21 Na1 C6 118.65(10) 3_565 . ?
C21 Na1 C7 90.20(10) 3_565 . ?
C21 Na1 C8 77.02(9) 3_565 . ?
C21 Na1 C9 90.25(10) 3_565 . ?
C21 Na1 C22 28.28(11) 3_565 3_565 ?
C21 Na1 C34 98.64(10) 3_565 . ?
C21 Na1 C35 111.83(12) 3_565 . ?
C21 Na1 C36 138.50(11) 3_565 . ?
C22 Na1 C6 115.56(10) 3_565 . ?
C22 Na1 C7 92.50(10) 3_565 . ?
C22 Na1 C8 91.72(11) 3_565 . ?
C22 Na1 C9 112.58(12) 3_565 . ?
C22 Na1 C34 87.98(12) 3_565 . ?
C22 Na1 C35 90.70(13) 3_565 . ?
C22 Na1 C36 113.56(13) 3_565 . ?
C31 Na1 C6 81.47(9) . . ?
C31 Na1 C7 110.11(9) . . ?
C31 Na1 C8 122.84(9) . . ?
C31 Na1 C9 105.77(9) . . ?
C31 Na1 C21 159.37(10) . 3_565 ?
C31 Na1 C22 141.38(12) . 3_565 ?
C31 Na1 C33 53.33(10) . . ?
C31 Na1 C34 60.86(9) . . ?
C31 Na1 C35 51.05(10) . . ?
C31 Na1 C36 28.70(10) . . ?
C32 Na1 C6 103.71(10) . . ?
C32 Na1 C7 129.55(10) . . ?
C32 Na1 C8 127.12(11) . . ?
C32 Na1 C9 101.37(11) . . ?
C32 Na1 C21 135.09(11) . 3_565 ?
C32 Na1 C22 137.66(12) . 3_565 ?
C32 Na1 C31 29.95(10) . . ?
C32 Na1 C33 29.73(10) . . ?
C32 Na1 C34 50.81(11) . . ?
C32 Na1 C35 57.98(12) . . ?
C32 Na1 C36 49.96(11) . . ?
C33 Na1 C6 133.07(10) . . ?
C33 Na1 C7 158.93(11) . . ?
C33 Na1 C8 145.05(13) . . ?
C33 Na1 C9 118.60(13) . . ?
C33 Na1 C21 107.69(11) . 3_565 ?
C33 Na1 C22 108.53(12) . 3_565 ?
C33 Na1 C34 28.10(13) . . ?
C33 Na1 C35 49.07(14) . . ?
C33 Na1 C36 58.57(12) . . ?
C34 Na1 C8 170.50(13) . . ?
C34 Na1 C9 146.54(13) . . ?
C34 Na1 C35 27.28(13) . . ?
C35 Na1 C9 156.72(11) . . ?
C36 Na1 C8 138.35(10) . . ?
C36 Na1 C9 131.21(10) . . ?
C36 Na1 C34 49.47(11) . . ?
C36 Na1 C35 27.85(10) . . ?
C5 N1 Si1 115.88(16) . . ?
C5 N1 Be1 116.01(19) . . ?
Be1 N1 Si1 127.99(17) . . ?
C19 N2 Si2 120.32(17) . . ?
C19 N2 Be1 114.9(2) . . ?
Be1 N2 Si2 124.36(18) . . ?
Si1 C1 H1A 108.1 . . ?
Si1 C1 H1B 108.1 . . ?
H1A C1 H1B 107.3 . . ?
C2 C1 Si1 116.7(2) . . ?
C2 C1 H1A 108.1 . . ?
C2 C1 H1B 108.1 . . ?
Si2 C2 H2A 107.6 . . ?
Si2 C2 H2B 107.6 . . ?
C1 C2 Si2 118.8(2) . . ?
C1 C2 H2A 107.6 . . ?
C1 C2 H2B 107.6 . . ?
H2A C2 H2B 107.0 . . ?
Si1 C3 H3A 109.5 . . ?
Si1 C3 H3B 109.5 . . ?
Si1 C3 H3C 109.5 . . ?
H3A C3 H3B 109.5 . . ?
H3A C3 H3C 109.5 . . ?
H3B C3 H3C 109.5 . . ?
Si1 C4 H4A 109.5 . . ?
Si1 C4 H4B 109.5 . . ?
Si1 C4 H4C 109.5 . . ?
H4A C4 H4B 109.5 . . ?
H4A C4 H4C 109.5 . . ?
H4B C4 H4C 109.5 . . ?
N1 C5 Na1 122.74(15) . . ?
C6 C5 Na1 71.34(15) . . ?
C6 C5 N1 121.1(3) . . ?
C6 C5 C10 119.1(2) . . ?
C10 C5 Na1 77.15(15) . . ?
C10 C5 N1 119.8(2) . . ?
C5 C6 Na1 80.73(16) . . ?
C5 C6 C14 122.3(3) . . ?
C7 C6 Na1 74.68(16) . . ?
C7 C6 C5 119.4(3) . . ?
C7 C6 C14 118.3(3) . . ?
C14 C6 Na1 116.21(18) . . ?
Na1 C7 H7 114.6 . . ?
C6 C7 Na1 76.65(16) . . ?
C6 C7 H7 119.3 . . ?
C8 C7 Na1 79.88(17) . . ?
C8 C7 C6 121.5(3) . . ?
C8 C7 H7 119.3 . . ?
Na1 C8 H8 119.8 . . ?
C7 C8 Na1 72.37(17) . . ?
C7 C8 H8 120.3 . . ?
C9 C8 Na1 78.51(17) . . ?
C9 C8 C7 119.3(3) . . ?
C9 C8 H8 120.3 . . ?
Na1 C9 H9 120.0 . . ?
C8 C9 Na1 74.46(17) . . ?
C8 C9 H9 119.2 . . ?
C8 C9 C10 121.6(3) . . ?
C10 C9 Na1 77.33(17) . . ?
C10 C9 H9 119.2 . . ?
C5 C10 Na1 75.28(15) . . ?
C5 C10 C11 122.0(3) . . ?
C9 C10 Na1 75.40(17) . . ?
C9 C10 C5 119.0(3) . . ?
C9 C10 C11 118.9(3) . . ?
C11 C10 Na1 122.1(2) . . ?
C10 C11 H11 107.7 . . ?
C10 C11 C12 114.1(3) . . ?
C10 C11 C13 111.3(3) . . ?
C12 C11 H11 107.7 . . ?
C13 C11 H11 107.7 . . ?
C13 C11 C12 108.2(3) . . ?
C11 C12 H12A 109.5 . . ?
C11 C12 H12B 109.5 . . ?
C11 C12 H12C 109.5 . . ?
H12A C12 H12B 109.5 . . ?
H12A C12 H12C 109.5 . . ?
H12B C12 H12C 109.5 . . ?
C11 C13 H13A 109.5 . . ?
C11 C13 H13B 109.5 . . ?
C11 C13 H13C 109.5 . . ?
H13A C13 H13B 109.5 . . ?
H13A C13 H13C 109.5 . . ?
H13B C13 H13C 109.5 . . ?
C6 C14 H14 107.8 . . ?
C6 C14 C15 113.1(3) . . ?
C6 C14 C16 111.0(3) . . ?
C15 C14 H14 107.8 . . ?
C15 C14 C16 109.2(3) . . ?
C16 C14 H14 107.8 . . ?
C14 C15 H15A 109.5 . . ?
C14 C15 H15B 109.5 . . ?
C14 C15 H15C 109.5 . . ?
H15A C15 H15B 109.5 . . ?
H15A C15 H15C 109.5 . . ?
H15B C15 H15C 109.5 . . ?
C14 C16 H16A 109.5 . . ?
C14 C16 H16B 109.5 . . ?
C14 C16 H16C 109.5 . . ?
H16A C16 H16B 109.5 . . ?
H16A C16 H16C 109.5 . . ?
H16B C16 H16C 109.5 . . ?
Si2 C17 H17A 109.5 . . ?
Si2 C17 H17B 109.5 . . ?
Si2 C17 H17C 109.5 . . ?
H17A C17 H17B 109.5 . . ?
H17A C17 H17C 109.5 . . ?
H17B C17 H17C 109.5 . . ?
Si2 C18 H18A 109.5 . . ?
Si2 C18 H18B 109.5 . . ?
Si2 C18 H18C 109.5 . . ?
H18A C18 H18B 109.5 . . ?
H18A C18 H18C 109.5 . . ?
H18B C18 H18C 109.5 . . ?
C20 C19 N2 122.5(3) . . ?
C24 C19 N2 119.4(3) . . ?
C24 C19 C20 118.1(3) . . ?
C19 C20 C25 122.5(3) . . ?
C21 C20 C19 119.0(3) . . ?
C21 C20 C25 118.5(3) . . ?
Na1 C21 H21 69.5 3_465 . ?
C20 C21 Na1 123.6(2) . 3_465 ?
C20 C21 H21 118.9 . . ?
C22 C21 Na1 77.6(2) . 3_465 ?
C22 C21 C20 122.3(3) . . ?
C22 C21 H21 118.9 . . ?
Na1 C22 H22 71.1 3_465 . ?
C21 C22 Na1 74.1(2) . 3_465 ?
C21 C22 H22 120.3 . . ?
C21 C22 C23 119.4(3) . . ?
C23 C22 Na1 126.9(3) . 3_465 ?
C23 C22 H22 120.3 . . ?
C22 C23 H23 119.8 . . ?
C22 C23 C24 120.4(4) . . ?
C24 C23 H23 119.8 . . ?
C19 C24 C28 121.0(3) . . ?
C23 C24 C19 120.8(3) . . ?
C23 C24 C28 118.2(3) . . ?
C20 C25 H25 107.8 . . ?
C20 C25 C26 112.1(3) . . ?
C20 C25 C27 112.6(3) . . ?
C26 C25 H25 107.8 . . ?
C27 C25 H25 107.8 . . ?
C27 C25 C26 108.7(3) . . ?
C25 C26 H26A 109.5 . . ?
C25 C26 H26B 109.5 . . ?
C25 C26 H26C 109.5 . . ?
H26A C26 H26B 109.5 . . ?
H26A C26 H26C 109.5 . . ?
H26B C26 H26C 109.5 . . ?
C25 C27 H27A 109.5 . . ?
C25 C27 H27B 109.5 . . ?
C25 C27 H27C 109.5 . . ?
H27A C27 H27B 109.5 . . ?
H27A C27 H27C 109.5 . . ?
H27B C27 H27C 109.5 . . ?
C24 C28 H28 107.4 . . ?
C24 C28 C29 111.8(3) . . ?
C29 C28 H28 107.4 . . ?
C30 C28 C24 112.1(3) . . ?
C30 C28 H28 107.4 . . ?
C30 C28 C29 110.5(3) . . ?
C28 C29 H29A 109.5 . . ?
C28 C29 H29B 109.5 . . ?
C28 C29 H29C 109.5 . . ?
H29A C29 H29B 109.5 . . ?
H29A C29 H29C 109.5 . . ?
H29B C29 H29C 109.5 . . ?
C28 C30 H30A 109.5 . . ?
C28 C30 H30B 109.5 . . ?
C28 C30 H30C 109.5 . . ?
H30A C30 H30B 109.5 . . ?
H30A C30 H30C 109.5 . . ?
H30B C30 H30C 109.5 . . ?
C32 C31 Na1 71.85(17) . . ?
C32 C31 Be1 119.1(3) . . ?
C36 C31 Na1 80.58(19) . . ?
C36 C31 C32 113.9(3) . . ?
C36 C31 Be1 126.9(3) . . ?
Be1 C31 Na1 116.82(16) . . ?
Na1 C32 H32 115.4 . . ?
C31 C32 Na1 78.20(18) . . ?
C31 C32 H32 117.9 . . ?
C33 C32 Na1 78.6(2) . . ?
C33 C32 C31 124.2(3) . . ?
C33 C32 H32 117.9 . . ?
Na1 C33 H33 117.8 . . ?
C32 C33 Na1 71.6(2) . . ?
C32 C33 H33 120.4 . . ?
C34 C33 Na1 81.1(2) . . ?
C34 C33 C32 119.3(4) . . ?
C34 C33 H33 120.4 . . ?
Na1 C34 H34 121.2 . . ?
C33 C34 Na1 70.8(2) . . ?
C33 C34 H34 120.4 . . ?
C35 C34 Na1 78.7(2) . . ?
C35 C34 C33 119.3(3) . . ?
C35 C34 H34 120.4 . . ?
Na1 C35 H35 124.5 . . ?
C34 C35 Na1 74.0(2) . . ?
C34 C35 H35 119.8 . . ?
C34 C35 C36 120.4(4) . . ?
C36 C35 Na1 73.4(2) . . ?
C36 C35 H35 119.8 . . ?
Na1 C36 H36 123.2 . . ?
C31 C36 Na1 70.73(18) . . ?
C31 C36 C35 122.9(4) . . ?
C31 C36 H36 118.6 . . ?
C35 C36 Na1 78.8(2) . . ?
C35 C36 H36 118.6 . . ?
N1 Be1 N2 125.1(2) . . ?
N1 Be1 C31 118.2(2) . . ?
N2 Be1 C31 116.6(2) . . ?

loop_
_geom_bond_atom_site_label_1
_geom_bond_atom_site_label_2
_geom_bond_distance
_geom_bond_site_symmetry_2
_geom_bond_publ_flag
Si1 N1 1.740(2) . ?
Si1 C1 1.871(3) . ?
Si1 C3 1.882(3) . ?
Si1 C4 1.886(3) . ?
Si2 N2 1.721(2) . ?
Si2 C2 1.873(3) . ?
Si2 C17 1.888(3) . ?
Si2 C18 1.877(3) . ?
Na1 C6 2.851(3) . ?
Na1 C7 2.826(3) . ?
Na1 C8 2.920(3) . ?
Na1 C9 2.970(3) . ?
Na1 C21 2.783(3) 3_565 ?
Na1 C22 2.826(4) 3_565 ?
Na1 C31 2.752(3) . ?
Na1 C32 2.672(3) . ?
Na1 C33 2.760(4) . ?
Na1 C34 2.886(4) . ?
Na1 C35 2.945(4) . ?
Na1 C36 2.876(4) . ?
N1 C5 1.425(3) . ?
N1 Be1 1.633(4) . ?
N2 C19 1.422(3) . ?
N2 Be1 1.633(4) . ?
C1 H1A 0.9900 . ?
C1 H1B 0.9900 . ?
C1 C2 1.542(4) . ?
C2 H2A 0.9900 . ?
C2 H2B 0.9900 . ?
C3 H3A 0.9800 . ?
C3 H3B 0.9800 . ?
C3 H3C 0.9800 . ?
C4 H4A 0.9800 . ?
C4 H4B 0.9800 . ?
C4 H4C 0.9800 . ?
C5 C6 1.409(4) . ?
C5 C10 1.421(4) . ?
C6 C7 1.406(4) . ?
C6 C14 1.514(4) . ?
C7 H7 0.9500 . ?
C7 C8 1.381(5) . ?
C8 H8 0.9500 . ?
C8 C9 1.377(5) . ?
C9 H9 0.9500 . ?
C9 C10 1.406(4) . ?
C10 C11 1.513(4) . ?
C11 H11 1.0000 . ?
C11 C12 1.536(5) . ?
C11 C13 1.519(5) . ?
C12 H12A 0.9800 . ?
C12 H12B 0.9800 . ?
C12 H12C 0.9800 . ?
C13 H13A 0.9800 . ?
C13 H13B 0.9800 . ?
C13 H13C 0.9800 . ?
C14 H14 1.0000 . ?
C14 C15 1.530(4) . ?
C14 C16 1.537(4) . ?
C15 H15A 0.9800 . ?
C15 H15B 0.9800 . ?
C15 H15C 0.9800 . ?
C16 H16A 0.9800 . ?
C16 H16B 0.9800 . ?
C16 H16C 0.9800 . ?
C17 H17A 0.9800 . ?
C17 H17B 0.9800 . ?
C17 H17C 0.9800 . ?
C18 H18A 0.9800 . ?
C18 H18B 0.9800 . ?
C18 H18C 0.9800 . ?
C19 C20 1.416(4) . ?
C19 C24 1.414(4) . ?
C20 C21 1.401(5) . ?
C20 C25 1.512(5) . ?
C21 Na1 2.783(3) 3_465 ?
C21 H21 0.9500 . ?
C21 C22 1.371(6) . ?
C22 Na1 2.826(4) 3_465 ?
C22 H22 0.9500 . ?
C22 C23 1.380(6) . ?
C23 H23 0.9500 . ?
C23 C24 1.397(5) . ?
C24 C28 1.524(5) . ?
C25 H25 1.0000 . ?
C25 C26 1.537(5) . ?
C25 C27 1.535(4) . ?
C26 H26A 0.9800 . ?
C26 H26B 0.9800 . ?
C26 H26C 0.9800 . ?
C27 H27A 0.9800 . ?
C27 H27B 0.9800 . ?
C27 H27C 0.9800 . ?
C28 H28 1.0000 . ?
C28 C29 1.525(6) . ?
C28 C30 1.524(6) . ?
C29 H29A 0.9800 . ?
C29 H29B 0.9800 . ?
C29 H29C 0.9800 . ?
C30 H30A 0.9800 . ?
C30 H30B 0.9800 . ?
C30 H30C 0.9800 . ?
C31 C32 1.404(5) . ?
C31 C36 1.400(5) . ?
C31 Be1 1.779(4) . ?
C32 H32 0.9500 . ?
C32 C33 1.396(5) . ?
C33 H33 0.9500 . ?
C33 C34 1.376(6) . ?
C34 H34 0.9500 . ?
C34 C35 1.376(7) . ?
C35 H35 0.9500 . ?
C35 C36 1.402(5) . ?
C36 H36 0.9500 . ?

loop_
_geom_torsion_atom_site_label_1
_geom_torsion_atom_site_label_2
_geom_torsion_atom_site_label_3
_geom_torsion_atom_site_label_4
_geom_torsion
_geom_torsion_site_symmetry_1
_geom_torsion_site_symmetry_2
_geom_torsion_site_symmetry_3
_geom_torsion_site_symmetry_4
_geom_torsion_publ_flag
Si1 N1 C5 Na1 -169.27(12) . . . . ?
Si1 N1 C5 C6 -82.5(3) . . . . ?
Si1 N1 C5 C10 97.1(3) . . . . ?
Si1 N1 Be1 N2 -13.6(4) . . . . ?
Si1 N1 Be1 C31 169.7(2) . . . . ?
Si1 C1 C2 Si2 71.2(3) . . . . ?
Si2 N2 C19 C20 -81.1(3) . . . . ?
Si2 N2 C19 C24 102.0(3) . . . . ?
Si2 N2 Be1 N1 -40.1(4) . . . . ?
Si2 N2 Be1 C31 136.6(2) . . . . ?
Na1 C5 C6 C7 -66.5(2) . . . . ?
Na1 C5 C6 C14 115.2(3) . . . . ?
Na1 C5 C10 C9 63.6(2) . . . . ?
Na1 C5 C10 C11 -118.9(3) . . . . ?
Na1 C6 C7 C8 -69.1(3) . . . . ?
Na1 C6 C14 C15 -30.0(3) . . . . ?
Na1 C6 C14 C16 -153.2(2) . . . . ?
Na1 C7 C8 C9 -65.3(3) . . . . ?
Na1 C8 C9 C10 -64.0(3) . . . . ?
Na1 C9 C10 C5 -63.6(2) . . . . ?
Na1 C9 C10 C11 118.9(3) . . . . ?
Na1 C10 C11 C12 46.9(4) . . . . ?
Na1 C10 C11 C13 169.7(3) . . . . ?
Na1 C21 C22 C23 123.8(3) 3_465 . . . ?
Na1 C22 C23 C24 91.8(4) 3_465 . . . ?
Na1 C31 C32 C33 -67.4(3) . . . . ?
Na1 C31 C36 C35 61.9(4) . . . . ?
Na1 C31 Be1 N1 2.4(4) . . . . ?
Na1 C31 Be1 N2 -174.56(19) . . . . ?
Na1 C32 C33 C34 -68.0(3) . . . . ?
Na1 C33 C34 C35 -64.4(3) . . . . ?
Na1 C34 C35 C36 -59.1(4) . . . . ?
Na1 C35 C36 C31 -58.1(3) . . . . ?
N1 Si1 C1 C2 -71.0(3) . . . . ?
N1 C5 C6 Na1 -117.6(2) . . . . ?
N1 C5 C6 C7 176.0(2) . . . . ?
N1 C5 C6 C14 -2.3(4) . . . . ?
N1 C5 C10 Na1 120.6(2) . . . . ?
N1 C5 C10 C9 -175.8(2) . . . . ?
N1 C5 C10 C11 1.7(4) . . . . ?
N2 Si2 C2 C1 -64.3(3) . . . . ?
N2 C19 C20 C21 -177.6(2) . . . . ?
N2 C19 C20 C25 0.3(4) . . . . ?
N2 C19 C24 C23 179.5(3) . . . . ?
N2 C19 C24 C28 1.1(4) . . . . ?
C1 Si1 N1 C5 -129.6(2) . . . . ?
C1 Si1 N1 Be1 54.6(3) . . . . ?
C2 Si2 N2 C19 -128.1(2) . . . . ?
C2 Si2 N2 Be1 60.0(2) . . . . ?
C3 Si1 N1 C5 110.0(2) . . . . ?
C3 Si1 N1 Be1 -65.9(3) . . . . ?
C3 Si1 C1 C2 55.0(3) . . . . ?
C4 Si1 N1 C5 -10.1(3) . . . . ?
C4 Si1 N1 Be1 174.1(2) . . . . ?
C4 Si1 C1 C2 166.9(2) . . . . ?
C5 N1 Be1 N2 170.5(3) . . . . ?
C5 N1 Be1 C31 -6.2(4) . . . . ?
C5 C6 C7 Na1 69.8(2) . . . . ?
C5 C6 C7 C8 0.7(4) . . . . ?
C5 C6 C14 C15 -125.6(3) . . . . ?
C5 C6 C14 C16 111.1(3) . . . . ?
C5 C10 C11 C12 139.0(3) . . . . ?
C5 C10 C11 C13 -98.2(4) . . . . ?
C6 C5 C10 Na1 -59.9(2) . . . . ?
C6 C5 C10 C9 3.8(4) . . . . ?
C6 C5 C10 C11 -178.7(3) . . . . ?
C6 C7 C8 Na1 67.4(2) . . . . ?
C6 C7 C8 C9 2.1(4) . . . . ?
C7 C6 C14 C15 56.0(4) . . . . ?
C7 C6 C14 C16 -67.2(4) . . . . ?
C7 C8 C9 Na1 62.1(2) . . . . ?
C7 C8 C9 C10 -1.9(4) . . . . ?
C8 C9 C10 Na1 62.6(3) . . . . ?
C8 C9 C10 C5 -1.0(4) . . . . ?
C8 C9 C10 C11 -178.6(3) . . . . ?
C9 C10 C11 C12 -43.5(4) . . . . ?
C9 C10 C11 C13 79.3(4) . . . . ?
C10 C5 C6 Na1 62.9(2) . . . . ?
C10 C5 C6 C7 -3.6(4) . . . . ?
C10 C5 C6 C14 178.1(2) . . . . ?
C14 C6 C7 Na1 -111.9(2) . . . . ?
C14 C6 C7 C8 179.0(3) . . . . ?
C17 Si2 N2 C19 111.7(2) . . . . ?
C17 Si2 N2 Be1 -60.1(3) . . . . ?
C17 Si2 C2 C1 59.2(3) . . . . ?
C18 Si2 N2 C19 -11.4(3) . . . . ?
C18 Si2 N2 Be1 176.7(2) . . . . ?
C18 Si2 C2 C1 174.8(3) . . . . ?
C19 N2 Be1 N1 147.6(3) . . . . ?
C19 N2 Be1 C31 -35.6(4) . . . . ?
C19 C20 C21 Na1 -98.0(3) . . . 3_465 ?
C19 C20 C21 C22 -1.4(5) . . . . ?
C19 C20 C25 C26 104.5(3) . . . . ?
C19 C20 C25 C27 -132.6(3) . . . . ?
C19 C24 C28 C29 120.6(4) . . . . ?
C19 C24 C28 C30 -114.6(4) . . . . ?
C20 C19 C24 C23 2.5(4) . . . . ?
C20 C19 C24 C28 -176.0(3) . . . . ?
C20 C21 C22 Na1 -122.1(3) . . . 3_465 ?
C20 C21 C22 C23 1.8(5) . . . . ?
C21 C20 C25 C26 -77.5(4) . . . . ?
C21 C20 C25 C27 45.4(4) . . . . ?
C21 C22 C23 C24 0.1(5) . . . . ?
C22 C23 C24 C19 -2.2(5) . . . . ?
C22 C23 C24 C28 176.3(3) . . . . ?
C23 C24 C28 C29 -57.9(4) . . . . ?
C23 C24 C28 C30 66.9(5) . . . . ?
C24 C19 C20 C21 -0.7(4) . . . . ?
C24 C19 C20 C25 177.3(3) . . . . ?
C25 C20 C21 Na1 84.0(3) . . . 3_465 ?
C25 C20 C21 C22 -179.5(3) . . . . ?
C31 C32 C33 Na1 67.1(3) . . . . ?
C31 C32 C33 C34 -0.9(5) . . . . ?
C32 C31 C36 Na1 -65.2(2) . . . . ?
C32 C31 C36 C35 -3.3(5) . . . . ?
C32 C31 Be1 N1 85.7(3) . . . . ?
C32 C31 Be1 N2 -91.3(3) . . . . ?
C32 C33 C34 Na1 63.0(3) . . . . ?
C32 C33 C34 C35 -1.4(5) . . . . ?
C33 C34 C35 Na1 60.3(3) . . . . ?
C33 C34 C35 C36 1.2(6) . . . . ?
C34 C35 C36 Na1 59.4(4) . . . . ?
C34 C35 C36 C31 1.3(6) . . . . ?
C36 C31 C32 Na1 70.5(2) . . . . ?
C36 C31 C32 C33 3.1(4) . . . . ?
C36 C31 Be1 N1 -96.2(4) . . . . ?
C36 C31 Be1 N2 86.8(4) . . . . ?
Be1 N1 C5 Na1 7.1(3) . . . . ?
Be1 N1 C5 C6 93.9(3) . . . . ?
Be1 N1 C5 C10 -86.6(3) . . . . ?
Be1 N2 C19 C20 91.5(3) . . . . ?
Be1 N2 C19 C24 -85.4(3) . . . . ?
Be1 C31 C32 Na1 -111.2(2) . . . . ?
Be1 C31 C32 C33 -178.5(3) . . . . ?
Be1 C31 C36 Na1 116.6(3) . . . . ?
Be1 C31 C36 C35 178.5(3) . . . . ?

loop_
_twin_individual_id
_twin_individual_mass_fraction_refined
1 0.52(3)
2 0.48(3)
